data_4342206
loop_
_publ_author_name
'Allampally, Naveen Kumar'
'Daniliuc, Constantin-Gabriel'
'Strassert, Cristian A.'
'De Cola, Luisa'

_publ_section_title
;
 Tuning the Structural and Photophysical Properties of Cationic Pt(II)
 Complexes Bearing Neutral Bis(triazolyl)pyridine Ligands.
;
_journal_issue 4
_journal_name_full 'Inorganic chemistry'
_journal_page_first 1588
_journal_page_last 1596
_journal_paper_doi 10.1021/ic5025636
_journal_volume 54
_journal_year 2015
_chemical_formula_sum 'C21 H15 Cl F6 N7 P Pt'
_chemical_formula_weight 740.91
_chemical_name_systematic
; 
 ? 
;
_space_group_IT_number 2
_symmetry_cell_setting triclinic
_symmetry_space_group_name_Hall '-P 1'
_symmetry_space_group_name_H-M 'P -1'
_atom_sites_solution_hydrogens geom
_atom_sites_solution_primary direct
_atom_sites_solution_secondary difmap
_audit_creation_method SHELXL-97
_cell_angle_alpha 72.6970(10)
_cell_angle_beta 87.1120(10)
_cell_angle_gamma 83.7480(10)
_cell_formula_units_Z 4
_cell_length_a 6.8613(2)
_cell_length_b 17.8733(4)
_cell_length_c 20.9936(4)
_cell_measurement_reflns_used 5494
_cell_measurement_temperature 223(2)
_cell_measurement_theta_max 28.28
_cell_measurement_theta_min 4.08
_cell_volume 2442.96(10)
_computing_cell_refinement 'Collect (Nonius B.V., 1998)'
_computing_data_collection 'Collect (Nonius B.V., 1998)'
_computing_data_reduction 'Denzo-SMN (Otwinowski & Minor, 1997)'
_computing_molecular_graphics 'XP (BrukerAXS, 2000)'
_computing_publication_material 'SHELXL-97 (Sheldrick, 1997)'
_computing_structure_refinement 'SHELXL-97 (Sheldrick, 1997)'
_computing_structure_solution 'SHELXS-97 (Sheldrick, 1990)'
_diffrn_ambient_temperature 223(2)
_diffrn_measured_fraction_theta_full 0.976
_diffrn_measured_fraction_theta_max 0.976
_diffrn_measurement_device_type 'Nonius KappaCCD APEXII'
_diffrn_measurement_method '\w and \f scans'
_diffrn_radiation_monochromator 'Montel mirror'
_diffrn_radiation_source 'rotating anode Nonius FR591'
_diffrn_radiation_type MoK\a
_diffrn_radiation_wavelength 0.71073
_diffrn_reflns_av_R_equivalents 0.039
_diffrn_reflns_av_sigmaI/netI 0.0310
_diffrn_reflns_limit_h_max 8
_diffrn_reflns_limit_h_min 0
_diffrn_reflns_limit_k_max 21
_diffrn_reflns_limit_k_min -20
_diffrn_reflns_limit_l_max 24
_diffrn_reflns_limit_l_min -24
_diffrn_reflns_number 20859
_diffrn_reflns_theta_full 25.00
_diffrn_reflns_theta_max 25.00
_diffrn_reflns_theta_min 4.20
_exptl_absorpt_coefficient_mu 5.990
_exptl_absorpt_correction_T_max 0.8896
_exptl_absorpt_correction_T_min 0.5334
_exptl_absorpt_correction_type multi-scan
_exptl_absorpt_process_details 'Denzo (Otwinowski, Borek, Majewski & Minor, 2003)'
_exptl_crystal_colour yellow
_exptl_crystal_density_diffrn 2.014
_exptl_crystal_density_method 'not measured'
_exptl_crystal_description plate
_exptl_crystal_F_000 1416
_exptl_crystal_size_max 0.12
_exptl_crystal_size_mid 0.06
_exptl_crystal_size_min 0.02
_refine_diff_density_max 1.886
_refine_diff_density_min -1.886
_refine_diff_density_rms 0.193
_refine_ls_extinction_method none
_refine_ls_goodness_of_fit_ref 1.129
_refine_ls_hydrogen_treatment constr
_refine_ls_matrix_type full
_refine_ls_number_parameters 667
_refine_ls_number_reflns 8390
_refine_ls_number_restraints 78
_refine_ls_restrained_S_all 1.161
_refine_ls_R_factor_all 0.0761
_refine_ls_R_factor_gt 0.0690
_refine_ls_shift/su_max 0.001
_refine_ls_shift/su_mean 0.000
_refine_ls_structure_factor_coef Fsqd
_refine_ls_weighting_details 'calc w=1/[\s^2^(Fo^2^)+(0.0847P)^2^+31.7903P] where P=(Fo^2^+2Fc^2^)/3'
_refine_ls_weighting_scheme calc
_refine_ls_wR_factor_gt 0.1838
_refine_ls_wR_factor_ref 0.1925
_reflns_number_gt 7478
_reflns_number_total 8390
_reflns_threshold_expression >2sigma(I)
_cod_data_source_file ic5025636_si_003.cif
_cod_data_source_block fro6579
_cod_depositor_comments 'Adding full bibliography for 4342206--4342209.cif.'
_cod_original_sg_symbol_H-M P-1
_cod_database_code 4342206

loop_
_symmetry_equiv_pos_as_xyz
'x, y, z'
'-x, -y, -z'

loop_
_atom_site_label
_atom_site_type_symbol
_atom_site_fract_x
_atom_site_fract_y
_atom_site_fract_z
_atom_site_U_iso_or_equiv
_atom_site_adp_type
_atom_site_occupancy
_atom_site_symmetry_multiplicity
_atom_site_calc_flag
_atom_site_refinement_flags
Pt1A Pt 0.24944(5) 0.49709(2) 0.003896(19) 0.03685(17) Uani 1 1 d .
Cl1A Cl 0.2444(5) 0.4963(3) 0.11380(16) 0.0622(9) Uani 1 1 d .
N1A N 0.2812(14) 0.6086(6) -0.0393(5) 0.047(2) Uani 1 1 d .
N2A N 0.3027(16) 0.6698(7) -0.0178(5) 0.058(3) Uani 1 1 d .
N3A N 0.3253(16) 0.7296(7) -0.0752(5) 0.056(3) Uani 1 1 d .
N4A N 0.2531(12) 0.4987(5) -0.0967(5) 0.034(2) Uani 1 1 d .
N5A N 0.2272(18) 0.3850(7) 0.0178(5) 0.060(3) Uani 1 1 d .
N6A N 0.1945(17) 0.3215(7) 0.0709(5) 0.060(3) Uani 1 1 d .
N7A N 0.1766(15) 0.2628(7) 0.0438(5) 0.054(3) Uani 1 1 d .
P1A P 0.5387(15) 0.1938(3) 0.3260(3) 0.130(2) Uani 1 1 d U
F5A F 0.341(3) 0.2318(12) 0.3609(10) 0.188(7) Uani 1 1 d U
F4A F 0.548(3) 0.1460(10) 0.3913(7) 0.154(5) Uani 1 1 d U
F3A F 0.656(3) 0.1525(11) 0.2883(8) 0.171(6) Uani 1 1 d U
F6A F 0.578(3) 0.2680(12) 0.3190(11) 0.200(8) Uani 1 1 d U
F2A F 0.422(3) 0.2397(15) 0.2579(11) 0.224(9) Uani 1 1 d U
F1A F 0.387(6) 0.136(2) 0.3122(18) 0.329(16) Uani 1 1 d U
C1A C 0.3200(19) 0.7066(9) -0.1308(7) 0.059(3) Uani 1 1 d .
H1A H 0.3319 0.7376 -0.1754 0.071 Uiso 1 1 calc R
C2A C 0.2937(19) 0.6284(9) -0.1079(6) 0.055(3) Uani 1 1 d .
C3A C 0.2762(18) 0.5608(10) -0.1351(6) 0.058(4) Uani 1 1 d .
C4A C 0.277(3) 0.5660(10) -0.2021(8) 0.079(5) Uani 1 1 d .
H4A H 0.2899 0.6139 -0.2353 0.095 Uiso 1 1 calc R
C5A C 0.256(2) 0.4956(10) -0.2186(7) 0.074(4) Uani 1 1 d .
H5A H 0.2530 0.4960 -0.2634 0.089 Uiso 1 1 calc R
C6A C 0.240(2) 0.4258(9) -0.1669(7) 0.067(4) Uani 1 1 d .
H6A H 0.2300 0.3783 -0.1765 0.081 Uiso 1 1 calc R
C7A C 0.2379(19) 0.4276(9) -0.1014(6) 0.056(3) Uani 1 1 d .
C8A C 0.2124(18) 0.3630(8) -0.0401(6) 0.052(3) Uani 1 1 d .
C9A C 0.189(2) 0.2864(8) -0.0238(7) 0.057(3) Uani 1 1 d .
H9A H 0.1833 0.2555 -0.0528 0.069 Uiso 1 1 calc R
C11A C 0.351(2) 0.8086(9) -0.0699(8) 0.069(4) Uani 1 1 d .
C12A C 0.379(2) 0.8699(8) -0.1267(7) 0.059(3) Uani 1 1 d .
H12A H 0.3933 0.8611 -0.1687 0.070 Uiso 1 1 calc R
C13A C 0.386(2) 0.9429(10) -0.1207(9) 0.063(4) Uani 1 1 d .
H13A H 0.3984 0.9859 -0.1590 0.075 Uiso 1 1 calc R
C14A C 0.374(2) 0.9543(9) -0.0570(9) 0.067(4) Uani 1 1 d .
H14A H 0.3765 1.0051 -0.0527 0.080 Uiso 1 1 calc R
C15A C 0.360(2) 0.8927(9) -0.0025(8) 0.065(4) Uani 1 1 d .
H15A H 0.3611 0.9008 0.0397 0.078 Uiso 1 1 calc R
C16A C 0.344(2) 0.8176(10) -0.0062(8) 0.071(4) Uani 1 1 d .
H16A H 0.3288 0.7750 0.0323 0.085 Uiso 1 1 calc R
C21A C 0.144(2) 0.1856(9) 0.0890(7) 0.061(4) Uani 1 1 d .
C22A C 0.133(2) 0.1235(8) 0.0628(7) 0.056(3) Uani 1 1 d .
H22A H 0.1408 0.1316 0.0164 0.068 Uiso 1 1 calc R
C23A C 0.109(2) 0.0513(8) 0.1047(9) 0.061(4) Uani 1 1 d .
H23A H 0.1065 0.0084 0.0877 0.073 Uiso 1 1 calc R
C24A C 0.0901(19) 0.0402(9) 0.1723(8) 0.065(4) Uani 1 1 d .
H24A H 0.0744 -0.0103 0.2014 0.078 Uiso 1 1 calc R
C25A C 0.094(2) 0.1010(8) 0.1969(7) 0.063(4) Uani 1 1 d .
H25A H 0.0738 0.0929 0.2430 0.075 Uiso 1 1 calc R
C26A C 0.125(2) 0.1752(10) 0.1565(7) 0.072(4) Uani 1 1 d .
H26A H 0.1333 0.2170 0.1745 0.087 Uiso 1 1 calc R
Pt1B Pt 0.24439(6) 0.50886(3) 0.501126(19) 0.04075(18) Uani 1 1 d .
Cl1B Cl 0.2367(6) 0.5097(3) 0.61069(17) 0.0679(10) Uani 1 1 d .
N1B N 0.1610(16) 0.6200(7) 0.4577(5) 0.054(3) Uani 1 1 d .
N2B N 0.0995(18) 0.6816(7) 0.4793(6) 0.060(3) Uani 1 1 d .
N3B N 0.0504(18) 0.7415(7) 0.4234(6) 0.061(3) Uani 1 1 d .
N4B N 0.2516(13) 0.5101(6) 0.4018(6) 0.045(2) Uani 1 1 d .
N5B N 0.3335(16) 0.3951(7) 0.5147(5) 0.056(3) Uani 1 1 d .
N6B N 0.3856(17) 0.3353(7) 0.5658(5) 0.060(3) Uani 1 1 d .
N7B N 0.4409(17) 0.2761(7) 0.5398(6) 0.061(3) Uani 1 1 d .
P1B P 0.9154(7) 0.8061(2) 0.17274(19) 0.0681(11) Uani 1 1 d .
F1B F 1.0291(19) 0.7408(7) 0.1441(7) 0.122(4) Uani 1 1 d U
F2B F 1.104(2) 0.8071(10) 0.2107(8) 0.147(5) Uani 1 1 d U
F3B F 0.988(2) 0.8673(8) 0.1103(6) 0.129(4) Uani 1 1 d U
F4B F 0.730(2) 0.8037(9) 0.1354(7) 0.140(5) Uani 1 1 d U
F5B F 0.832(2) 0.8685(8) 0.2051(7) 0.133(4) Uani 1 1 d U
F6B F 0.851(2) 0.7407(7) 0.2340(6) 0.123(4) Uani 1 1 d U
C1B C 0.077(2) 0.7172(9) 0.3669(7) 0.062(4) Uani 1 1 d .
H1B H 0.0550 0.7474 0.3224 0.075 Uiso 1 1 calc R
C2B C 0.1429(17) 0.6377(8) 0.3909(7) 0.053(3) Uani 1 1 d .
C3B C 0.1985(19) 0.5707(10) 0.3631(7) 0.059(4) Uani 1 1 d .
C4B C 0.198(2) 0.5756(10) 0.2952(7) 0.070(4) Uani 1 1 d .
H4B H 0.1663 0.6234 0.2620 0.084 Uiso 1 1 calc R
C5B C 0.246(2) 0.5046(10) 0.2801(7) 0.075(5) Uani 1 1 d .
H5B H 0.2439 0.5036 0.2356 0.090 Uiso 1 1 calc R
C6B C 0.299(2) 0.4341(10) 0.3315(7) 0.065(4) Uani 1 1 d .
H6B H 0.3314 0.3858 0.3225 0.078 Uiso 1 1 calc R
C7B C 0.3006(18) 0.4403(9) 0.3957(6) 0.054(3) Uani 1 1 d .
C8B C 0.3534(19) 0.3747(8) 0.4563(6) 0.055(3) Uani 1 1 d .
C9B C 0.422(2) 0.2969(9) 0.4733(7) 0.060(3) Uani 1 1 d .
H9B H 0.4504 0.2651 0.4448 0.072 Uiso 1 1 calc R
C11B C -0.020(2) 0.8189(9) 0.4287(7) 0.060(3) Uani 1 1 d .
C12B C -0.066(2) 0.8776(9) 0.3746(8) 0.065(4) Uani 1 1 d .
H12B H -0.0583 0.8688 0.3326 0.079 Uiso 1 1 calc R
C13B C -0.124(2) 0.9502(11) 0.3797(10) 0.073(5) Uani 1 1 d .
H13B H -0.1522 0.9929 0.3415 0.088 Uiso 1 1 calc R
C14B C -0.142(2) 0.9603(11) 0.4444(10) 0.079(5) Uani 1 1 d .
H14B H -0.1781 1.0106 0.4493 0.094 Uiso 1 1 calc R
C15B C -0.107(2) 0.8998(12) 0.4973(10) 0.082(5) Uani 1 1 d .
H15B H -0.1262 0.9076 0.5396 0.099 Uiso 1 1 calc R
C16B C -0.047(2) 0.8271(10) 0.4939(7) 0.067(4) Uani 1 1 d .
H16B H -0.0236 0.7842 0.5324 0.081 Uiso 1 1 calc R
C21B C 0.501(2) 0.1982(9) 0.5859(7) 0.062(4) Uani 1 1 d .
C22B C 0.558(2) 0.1349(8) 0.5590(7) 0.059(3) Uani 1 1 d .
H22B H 0.5659 0.1434 0.5126 0.071 Uiso 1 1 calc R
C23B C 0.603(2) 0.0614(12) 0.6020(10) 0.080(5) Uani 1 1 d .
H23B H 0.6354 0.0183 0.5852 0.095 Uiso 1 1 calc R
C24B C 0.601(2) 0.0498(11) 0.6726(8) 0.075(5) Uani 1 1 d .
H24B H 0.6296 -0.0005 0.7027 0.090 Uiso 1 1 calc R
C25B C 0.556(2) 0.1122(12) 0.6941(8) 0.079(5) Uani 1 1 d .
H25B H 0.5577 0.1050 0.7403 0.095 Uiso 1 1 calc R
C26B C 0.508(2) 0.1872(10) 0.6524(8) 0.075(4) Uani 1 1 d .
H26B H 0.4812 0.2300 0.6699 0.090 Uiso 1 1 calc R

loop_
_atom_site_aniso_label
_atom_site_aniso_U_11
_atom_site_aniso_U_22
_atom_site_aniso_U_33
_atom_site_aniso_U_23
_atom_site_aniso_U_13
_atom_site_aniso_U_12
Pt1A 0.0333(3) 0.0511(3) 0.0288(3) -0.0171(2) -0.00009(17) -0.00050(19)
Cl1A 0.056(2) 0.099(3) 0.0382(17) -0.0322(17) -0.0015(14) -0.0024(18)
N1A 0.033(5) 0.070(7) 0.048(6) -0.028(5) -0.004(4) -0.017(4)
N2A 0.060(7) 0.069(7) 0.047(6) -0.021(6) -0.004(5) 0.001(5)
N3A 0.058(7) 0.058(6) 0.053(7) -0.019(5) -0.006(5) -0.005(5)
N4A 0.021(4) 0.021(4) 0.060(6) -0.010(4) -0.002(4) -0.008(3)
N5A 0.082(8) 0.057(6) 0.035(6) -0.013(5) 0.014(5) 0.011(6)
N6A 0.065(7) 0.066(7) 0.045(6) -0.015(5) -0.015(5) 0.016(6)
N7A 0.053(6) 0.062(7) 0.049(6) -0.021(5) 0.003(5) -0.007(5)
P1A 0.274(8) 0.063(3) 0.054(3) -0.023(2) 0.011(4) -0.010(4)
F5A 0.200(11) 0.198(11) 0.179(10) -0.075(9) 0.007(8) -0.024(9)
F4A 0.179(9) 0.164(9) 0.103(8) -0.024(7) 0.010(7) 0.003(8)
F3A 0.180(10) 0.189(10) 0.146(9) -0.070(8) 0.025(8) 0.018(8)
F6A 0.202(11) 0.167(10) 0.238(12) -0.058(9) 0.002(9) -0.054(8)
F2A 0.215(12) 0.244(12) 0.201(12) -0.054(9) 0.007(9) -0.012(9)
F1A 0.337(18) 0.324(18) 0.339(18) -0.115(11) -0.013(10) -0.036(10)
C1A 0.056(8) 0.071(9) 0.059(8) -0.028(7) 0.003(6) -0.015(6)
C2A 0.053(7) 0.081(9) 0.040(7) -0.028(7) 0.000(5) -0.012(6)
C3A 0.041(7) 0.099(12) 0.043(7) -0.036(8) 0.004(5) -0.004(7)
C4A 0.114(14) 0.078(10) 0.053(9) -0.026(8) 0.009(9) -0.031(10)
C5A 0.090(12) 0.095(12) 0.044(8) -0.026(8) 0.006(7) -0.030(9)
C6A 0.095(11) 0.074(9) 0.043(7) -0.030(7) 0.002(7) -0.013(8)
C7A 0.049(7) 0.079(9) 0.043(7) -0.022(7) 0.005(6) -0.006(6)
C8A 0.044(7) 0.074(9) 0.041(7) -0.020(6) -0.009(5) -0.003(6)
C9A 0.062(8) 0.063(8) 0.049(7) -0.020(6) -0.007(6) -0.003(6)
C11A 0.060(9) 0.073(10) 0.084(11) -0.044(9) -0.002(8) 0.002(7)
C12A 0.066(9) 0.050(7) 0.054(8) -0.009(6) 0.007(6) -0.002(6)
C13A 0.038(7) 0.071(9) 0.079(11) -0.020(8) 0.002(7) -0.015(6)
C14A 0.058(9) 0.063(9) 0.088(11) -0.035(8) -0.015(8) -0.003(7)
C15A 0.066(9) 0.073(10) 0.067(9) -0.034(8) 0.005(7) -0.019(7)
C16A 0.083(11) 0.074(10) 0.066(9) -0.036(8) 0.005(8) -0.015(8)
C21A 0.054(8) 0.062(8) 0.056(8) -0.003(7) 0.008(6) -0.001(6)
C22A 0.062(8) 0.048(7) 0.057(8) -0.015(6) -0.005(6) 0.007(6)
C23A 0.048(8) 0.044(7) 0.092(12) -0.025(7) -0.011(7) 0.007(6)
C24A 0.044(7) 0.060(8) 0.080(11) -0.007(8) 0.005(7) -0.005(6)
C25A 0.066(9) 0.060(8) 0.052(8) -0.001(7) 0.000(7) -0.005(7)
C26A 0.086(11) 0.076(10) 0.050(8) -0.019(7) 0.002(7) 0.010(8)
Pt1B 0.0378(3) 0.0602(3) 0.0307(3) -0.0207(2) 0.00168(19) -0.0129(2)
Cl1B 0.062(2) 0.114(3) 0.0391(17) -0.0365(19) 0.0044(15) -0.022(2)
N1B 0.054(6) 0.082(8) 0.034(5) -0.027(5) 0.009(5) -0.019(6)
N2B 0.074(8) 0.060(7) 0.059(7) -0.029(6) 0.005(6) -0.029(6)
N3B 0.079(8) 0.063(7) 0.050(7) -0.026(6) 0.002(6) -0.025(6)
N4B 0.025(5) 0.036(5) 0.080(8) -0.027(5) -0.010(5) -0.001(4)
N5B 0.051(6) 0.074(7) 0.048(6) -0.025(6) -0.008(5) -0.007(5)
N6B 0.066(7) 0.072(8) 0.046(6) -0.020(6) 0.008(5) -0.021(6)
N7B 0.059(7) 0.076(8) 0.049(7) -0.017(6) -0.005(5) -0.012(6)
P1B 0.108(3) 0.054(2) 0.0443(19) -0.0163(16) -0.001(2) -0.012(2)
F1B 0.130(8) 0.110(7) 0.134(8) -0.057(6) -0.010(6) 0.010(6)
F2B 0.142(8) 0.165(9) 0.143(8) -0.045(7) -0.020(7) -0.046(7)
F3B 0.152(8) 0.131(8) 0.099(7) -0.026(6) 0.022(6) -0.015(7)
F4B 0.120(8) 0.157(9) 0.132(8) -0.033(7) -0.007(7) 0.008(7)
F5B 0.174(9) 0.108(7) 0.133(8) -0.067(6) 0.034(7) -0.008(6)
F6B 0.141(8) 0.108(7) 0.114(7) -0.011(6) -0.015(6) -0.034(6)
C1B 0.072(9) 0.070(9) 0.045(7) -0.012(7) 0.007(6) -0.022(7)
C2B 0.037(6) 0.073(9) 0.057(8) -0.027(7) 0.005(5) -0.019(6)
C3B 0.043(7) 0.109(12) 0.045(7) -0.043(8) 0.017(6) -0.040(8)
C4B 0.066(9) 0.094(11) 0.045(8) -0.020(8) 0.003(6) 0.011(8)
C5B 0.092(12) 0.096(12) 0.038(7) -0.027(8) -0.004(7) 0.012(9)
C6B 0.075(10) 0.082(10) 0.048(8) -0.033(7) -0.001(7) -0.011(8)
C7B 0.038(6) 0.087(10) 0.040(7) -0.021(7) -0.001(5) -0.016(6)
C8B 0.048(7) 0.075(9) 0.045(7) -0.022(7) -0.005(6) -0.004(6)
C9B 0.067(9) 0.071(9) 0.046(7) -0.021(7) 0.011(6) -0.020(7)
C11B 0.059(8) 0.062(8) 0.059(9) -0.018(7) 0.016(7) -0.018(6)
C12B 0.064(9) 0.077(10) 0.063(9) -0.032(8) 0.000(7) -0.005(7)
C13B 0.038(8) 0.094(12) 0.097(13) -0.038(10) 0.004(8) -0.017(7)
C14B 0.070(10) 0.085(12) 0.102(14) -0.055(11) 0.015(9) -0.029(9)
C15B 0.069(10) 0.109(14) 0.087(13) -0.059(12) 0.000(9) 0.001(9)
C16B 0.076(10) 0.082(10) 0.054(8) -0.033(8) -0.013(7) -0.012(8)
C21B 0.061(9) 0.071(9) 0.046(7) -0.001(7) -0.002(6) -0.019(7)
C22B 0.060(8) 0.062(8) 0.050(8) -0.007(7) 0.012(6) -0.017(7)
C23B 0.037(8) 0.111(14) 0.105(14) -0.052(12) -0.021(8) -0.004(8)
C24B 0.058(9) 0.092(12) 0.053(9) 0.007(8) 0.006(7) 0.006(8)
C25B 0.055(9) 0.121(15) 0.055(9) -0.012(10) -0.008(7) -0.017(9)
C26B 0.091(12) 0.077(10) 0.054(9) -0.010(8) -0.004(8) -0.017(9)

loop_
_atom_type_symbol
_atom_type_description
_atom_type_scat_dispersion_real
_atom_type_scat_dispersion_imag
_atom_type_scat_source
C C 0.0033 0.0016 'International Tables Vol C Tables 4.2.6.8 and 6.1.1.4'
H H 0.0000 0.0000 'International Tables Vol C Tables 4.2.6.8 and 6.1.1.4'
N N 0.0061 0.0033 'International Tables Vol C Tables 4.2.6.8 and 6.1.1.4'
F F 0.0171 0.0103 'International Tables Vol C Tables 4.2.6.8 and 6.1.1.4'
Cl Cl 0.1484 0.1585 'International Tables Vol C Tables 4.2.6.8 and 6.1.1.4'
Pt Pt -1.7033 8.3905 'International Tables Vol C Tables 4.2.6.8 and 6.1.1.4'
P P 0.1023 0.0942 'International Tables Vol C Tables 4.2.6.8 and 6.1.1.4'

loop_
_geom_angle_atom_site_label_1
_geom_angle_atom_site_label_2
_geom_angle_atom_site_label_3
_geom_angle
N5A Pt1A N1A 161.9(4)
N5A Pt1A N4A 81.7(4)
N1A Pt1A N4A 80.2(3)
N5A Pt1A Cl1A 98.7(3)
N1A Pt1A Cl1A 99.4(3)
N4A Pt1A Cl1A 179.6(2)
N2A N1A C2A 111.3(11)
N2A N1A Pt1A 134.8(8)
C2A N1A Pt1A 113.8(8)
N1A N2A N3A 103.7(9)
C1A N3A N2A 112.9(11)
C1A N3A C11A 128.6(12)
N2A N3A C11A 118.5(11)
C3A N4A C7A 135.2(12)
C3A N4A Pt1A 114.2(8)
C7A N4A Pt1A 110.6(8)
N6A N5A C8A 107.6(11)
N6A N5A Pt1A 136.2(8)
C8A N5A Pt1A 115.4(9)
N7A N6A N5A 104.7(10)
N6A N7A C9A 113.0(11)
N6A N7A C21A 117.7(11)
C9A N7A C21A 129.3(12)
F6A P1A F4A 113.3(13)
F6A P1A F3A 116.5(14)
F4A P1A F3A 105.8(11)
F6A P1A F2A 80.1(13)
F4A P1A F2A 152.8(13)
F3A P1A F2A 87.1(11)
F6A P1A F1A 147.5(18)
F4A P1A F1A 87.8(15)
F3A P1A F1A 77.8(15)
F2A P1A F1A 71.4(14)
F6A P1A F5A 76.6(11)
F4A P1A F5A 78.4(10)
F3A P1A F5A 161.5(13)
F2A P1A F5A 82.2(11)
F1A P1A F5A 84.4(15)
N3A C1A C2A 104.8(12)
N3A C1A H1A 127.6
C2A C1A H1A 127.6
C1A C2A N1A 107.3(11)
C1A C2A C3A 139.1(12)
N1A C2A C3A 113.6(12)
N4A C3A C4A 116.9(14)
N4A C3A C2A 118.1(11)
C4A C3A C2A 124.9(15)
C3A C4A C5A 117.1(15)
C3A C4A H4A 121.5
C5A C4A H4A 121.5
C6A C5A C4A 118.8(13)
C6A C5A H5A 120.6
C4A C5A H5A 120.6
C7A C6A C5A 119.3(14)
C7A C6A H6A 120.4
C5A C6A H6A 120.4
N4A C7A C6A 112.6(13)
N4A C7A C8A 118.8(11)
C6A C7A C8A 128.5(14)
C9A C8A N5A 109.6(12)
C9A C8A C7A 137.2(12)
N5A C8A C7A 113.1(12)
C8A C9A N7A 104.8(12)
C8A C9A H9A 127.6
N7A C9A H9A 127.6
C12A C11A C16A 122.7(14)
C12A C11A N3A 120.1(13)
C16A C11A N3A 117.2(15)
C13A C12A C11A 118.7(14)
C13A C12A H12A 120.6
C11A C12A H12A 120.6
C12A C13A C14A 119.8(15)
C12A C13A H13A 120.1
C14A C13A H13A 120.1
C15A C14A C13A 119.9(14)
C15A C14A H14A 120.1
C13A C14A H14A 120.1
C14A C15A C16A 122.4(15)
C14A C15A H15A 118.8
C16A C15A H15A 118.8
C15A C16A C11A 116.2(16)
C15A C16A H16A 121.9
C11A C16A H16A 121.9
C26A C21A C22A 121.0(14)
C26A C21A N7A 120.0(14)
C22A C21A N7A 119.0(12)
C23A C22A C21A 119.2(14)
C23A C22A H22A 120.4
C21A C22A H22A 120.4
C22A C23A C24A 120.3(14)
C22A C23A H23A 119.9
C24A C23A H23A 119.9
C25A C24A C23A 120.1(14)
C25A C24A H24A 119.9
C23A C24A H24A 119.9
C24A C25A C26A 121.9(15)
C24A C25A H25A 119.1
C26A C25A H25A 119.1
C21A C26A C25A 117.4(15)
C21A C26A H26A 121.3
C25A C26A H26A 121.3
N1B Pt1B N5B 161.4(4)
N1B Pt1B N4B 79.4(4)
N5B Pt1B N4B 81.9(4)
N1B Pt1B Cl1B 99.7(3)
N5B Pt1B Cl1B 99.0(3)
N4B Pt1B Cl1B 179.0(3)
N2B N1B C2B 111.3(12)
N2B N1B Pt1B 134.6(9)
C2B N1B Pt1B 113.7(9)
N1B N2B N3B 105.1(10)
N2B N3B C1B 111.6(11)
N2B N3B C11B 119.8(11)
C1B N3B C11B 128.5(13)
C3B N4B C7B 132.4(13)
C3B N4B Pt1B 115.9(9)
C7B N4B Pt1B 111.5(9)
N6B N5B C8B 111.3(11)
N6B N5B Pt1B 135.2(9)
C8B N5B Pt1B 113.5(9)
N5B N6B N7B 104.6(10)
N6B N7B C9B 113.1(12)
N6B N7B C21B 118.0(11)
C9B N7B C21B 128.7(13)
F5B P1B F3B 92.9(8)
F5B P1B F4B 97.2(9)
F3B P1B F4B 89.4(8)
F5B P1B F6B 90.4(8)
F3B P1B F6B 176.5(8)
F4B P1B F6B 91.0(8)
F5B P1B F2B 83.5(9)
F3B P1B F2B 91.0(9)
F4B P1B F2B 179.2(9)
F6B P1B F2B 88.5(8)
F5B P1B F1B 172.2(9)
F3B P1B F1B 87.1(7)
F4B P1B F1B 90.6(8)
F6B P1B F1B 89.4(8)
F2B P1B F1B 88.7(8)
N3B C1B C2B 104.1(12)
N3B C1B H1B 128.0
C2B C1B H1B 128.0
N1B C2B C1B 107.7(12)
N1B C2B C3B 114.8(13)
C1B C2B C3B 137.5(13)
N4B C3B C4B 119.0(15)
N4B C3B C2B 116.1(12)
C4B C3B C2B 124.9(16)
C5B C4B C3B 115.6(15)
C5B C4B H4B 122.2
C3B C4B H4B 122.2
C4B C5B C6B 120.3(13)
C4B C5B H5B 119.8
C6B C5B H5B 119.8
C7B C6B C5B 116.6(14)
C7B C6B H6B 121.7
C5B C6B H6B 121.7
N4B C7B C6B 115.9(13)
N4B C7B C8B 118.7(12)
C6B C7B C8B 125.5(14)
C9B C8B N5B 106.6(12)
C9B C8B C7B 139.1(12)
N5B C8B C7B 114.3(12)
N7B C9B C8B 104.3(12)
N7B C9B H9B 127.8
C8B C9B H9B 127.8
C12B C11B C16B 122.2(14)
C12B C11B N3B 120.4(13)
C16B C11B N3B 117.3(13)
C11B C12B C13B 120.0(16)
C11B C12B H12B 120.0
C13B C12B H12B 120.0
C12B C13B C14B 118.2(18)
C12B C13B H13B 120.9
C14B C13B H13B 120.9
C15B C14B C13B 120.2(17)
C15B C14B H14B 119.9
C13B C14B H14B 119.9
C14B C15B C16B 123.1(17)
C14B C15B H15B 118.5
C16B C15B H15B 118.5
C15B C16B C11B 116.0(16)
C15B C16B H16B 122.0
C11B C16B H16B 122.0
C26B C21B C22B 120.3(14)
C26B C21B N7B 121.0(15)
C22B C21B N7B 118.6(12)
C23B C22B C21B 118.7(14)
C23B C22B H22B 120.7
C21B C22B H22B 120.7
C22B C23B C24B 120.2(17)
C22B C23B H23B 119.9
C24B C23B H23B 119.9
C25B C24B C23B 117.9(16)
C25B C24B H24B 121.0
C23B C24B H24B 121.0
C24B C25B C26B 123.6(16)
C24B C25B H25B 118.2
C26B C25B H25B 118.2
C21B C26B C25B 118.9(17)
C21B C26B H26B 120.5
C25B C26B H26B 120.5

loop_
_geom_bond_atom_site_label_1
_geom_bond_atom_site_label_2
_geom_bond_distance
Pt1A N5A 1.959(12)
Pt1A N1A 1.960(11)
Pt1A N4A 2.103(10)
Pt1A Cl1A 2.302(3)
N1A N2A 1.326(14)
N1A C2A 1.378(15)
N2A N3A 1.367(15)
N3A C1A 1.351(16)
N3A C11A 1.479(18)
N4A C3A 1.183(17)
N4A C7A 1.320(16)
N5A N6A 1.362(15)
N5A C8A 1.396(16)
N6A N7A 1.354(15)
N7A C9A 1.356(16)
N7A C21A 1.456(17)
P1A F6A 1.346(19)
P1A F4A 1.384(15)
P1A F3A 1.404(15)
P1A F2A 1.62(2)
P1A F1A 1.63(4)
P1A F5A 1.68(2)
C1A C2A 1.364(19)
C1A H1A 0.9400
C2A C3A 1.500(19)
C3A C4A 1.382(18)
C4A C5A 1.42(2)
C4A H4A 0.9400
C5A C6A 1.40(2)
C5A H5A 0.9400
C6A C7A 1.383(17)
C6A H6A 0.9400
C7A C8A 1.469(18)
C8A C9A 1.335(19)
C9A H9A 0.9400
C11A C12A 1.38(2)
C11A C16A 1.39(2)
C12A C13A 1.35(2)
C12A H12A 0.9400
C13A C14A 1.41(2)
C13A H13A 0.9400
C14A C15A 1.34(2)
C14A H14A 0.9400
C15A C16A 1.38(2)
C15A H15A 0.9400
C16A H16A 0.9400
C21A C26A 1.376(19)
C21A C22A 1.39(2)
C22A C23A 1.35(2)
C22A H22A 0.9400
C23A C24A 1.38(2)
C23A H23A 0.9400
C24A C25A 1.34(2)
C24A H24A 0.9400
C25A C26A 1.38(2)
C25A H25A 0.9400
C26A H26A 0.9400
Pt1B N1B 1.957(12)
Pt1B N5B 1.998(12)
Pt1B N4B 2.076(12)
Pt1B Cl1B 2.303(3)
N1B N2B 1.333(15)
N1B C2B 1.352(16)
N2B N3B 1.361(16)
N3B C1B 1.374(16)
N3B C11B 1.450(18)
N4B C3B 1.178(18)
N4B C7B 1.298(17)
N5B N6B 1.303(15)
N5B C8B 1.375(15)
N6B N7B 1.339(16)
N7B C9B 1.344(16)
N7B C21B 1.469(18)
P1B F5B 1.519(11)
P1B F3B 1.536(13)
P1B F4B 1.538(15)
P1B F6B 1.541(12)
P1B F2B 1.557(15)
P1B F1B 1.582(12)
C1B C2B 1.392(19)
C1B H1B 0.9400
C2B C3B 1.489(19)
C3B C4B 1.401(18)
C4B C5B 1.40(2)
C4B H4B 0.9400
C5B C6B 1.42(2)
C5B H5B 0.9400
C6B C7B 1.386(17)
C6B H6B 0.9400
C7B C8B 1.479(19)
C8B C9B 1.365(19)
C9B H9B 0.9400
C11B C12B 1.32(2)
C11B C16B 1.420(19)
C12B C13B 1.35(2)
C12B H12B 0.9400
C13B C14B 1.42(2)
C13B H13B 0.9400
C14B C15B 1.31(2)
C14B H14B 0.9400
C15B C16B 1.34(2)
C15B H15B 0.9400
C16B H16B 0.9400
C21B C26B 1.35(2)
C21B C22B 1.42(2)
C22B C23B 1.37(2)
C22B H22B 0.9400
C23B C24B 1.43(2)
C23B H23B 0.9400
C24B C25B 1.32(2)
C24B H24B 0.9400
C25B C26B 1.38(2)
C25B H25B 0.9400
C26B H26B 0.9400

loop_
_geom_torsion_atom_site_label_1
_geom_torsion_atom_site_label_2
_geom_torsion_atom_site_label_3
_geom_torsion_atom_site_label_4
_geom_torsion
N5A Pt1A N1A N2A -172.2(13)
N4A Pt1A N1A N2A -177.8(12)
Cl1A Pt1A N1A N2A 2.5(11)
N5A Pt1A N1A C2A 4.0(18)
N4A Pt1A N1A C2A -1.5(8)
Cl1A Pt1A N1A C2A 178.7(8)
C2A N1A N2A N3A 1.2(13)
Pt1A N1A N2A N3A 177.5(8)
N1A N2A N3A C1A -0.5(14)
N1A N2A N3A C11A 179.2(11)
N5A Pt1A N4A C3A -176.5(10)
N1A Pt1A N4A C3A 1.8(9)
Cl1A Pt1A N4A C3A 32(31)
N5A Pt1A N4A C7A 0.5(8)
N1A Pt1A N4A C7A 178.7(8)
Cl1A Pt1A N4A C7A -151(30)
N1A Pt1A N5A N6A -177.9(11)
N4A Pt1A N5A N6A -172.4(14)
Cl1A Pt1A N5A N6A 7.4(14)
N1A Pt1A N5A C8A -9(2)
N4A Pt1A N5A C8A -3.8(9)
Cl1A Pt1A N5A C8A 176.0(9)
C8A N5A N6A N7A 4.5(13)
Pt1A N5A N6A N7A 173.7(11)
N5A N6A N7A C9A -2.2(14)
N5A N6A N7A C21A 178.8(11)
N2A N3A C1A C2A -0.3(15)
C11A N3A C1A C2A -179.9(13)
N3A C1A C2A N1A 1.0(15)
N3A C1A C2A C3A -178.7(15)
N2A N1A C2A C1A -1.4(15)
Pt1A N1A C2A C1A -178.6(9)
N2A N1A C2A C3A 178.3(10)
Pt1A N1A C2A C3A 1.2(13)
C7A N4A C3A C4A 5(2)
Pt1A N4A C3A C4A -178.9(11)
C7A N4A C3A C2A -177.6(12)
Pt1A N4A C3A C2A -1.6(14)
C1A C2A C3A N4A 180.0(16)
N1A C2A C3A N4A 0.4(17)
C1A C2A C3A C4A -3(3)
N1A C2A C3A C4A 177.4(13)
N4A C3A C4A C5A -2(2)
C2A C3A C4A C5A -179.2(14)
C3A C4A C5A C6A -1(2)
C4A C5A C6A C7A 2(2)
C3A N4A C7A C6A -4(2)
Pt1A N4A C7A C6A 180.0(10)
C3A N4A C7A C8A 178.9(13)
Pt1A N4A C7A C8A 2.9(14)
C5A C6A C7A N4A 0(2)
C5A C6A C7A C8A 176.6(14)
N6A N5A C8A C9A -5.5(15)
Pt1A N5A C8A C9A -177.2(9)
N6A N5A C8A C7A 178.0(10)
Pt1A N5A C8A C7A 6.2(14)
N4A C7A C8A C9A 178.8(15)
C6A C7A C8A C9A 2(3)
N4A C7A C8A N5A -6.1(17)
C6A C7A C8A N5A 177.4(14)
N5A C8A C9A N7A 4.0(15)
C7A C8A C9A N7A 179.3(14)
N6A N7A C9A C8A -1.2(15)
C21A N7A C9A C8A 177.7(12)
C1A N3A C11A C12A -2(2)
N2A N3A C11A C12A 178.3(12)
C1A N3A C11A C16A 177.7(14)
N2A N3A C11A C16A -1.9(19)
C16A C11A C12A C13A -5(2)
N3A C11A C12A C13A 174.7(13)
C11A C12A C13A C14A 3(2)
C12A C13A C14A C15A 1(2)
C13A C14A C15A C16A -4(2)
C14A C15A C16A C11A 2(2)
C12A C11A C16A C15A 2(2)
N3A C11A C16A C15A -177.5(13)
N6A N7A C21A C26A 2.5(19)
C9A N7A C21A C26A -176.4(14)
N6A N7A C21A C22A -177.6(12)
C9A N7A C21A C22A 4(2)
C26A C21A C22A C23A -2(2)
N7A C21A C22A C23A 177.7(12)
C21A C22A C23A C24A 2(2)
C22A C23A C24A C25A 0(2)
C23A C24A C25A C26A -3(2)
C22A C21A C26A C25A 0(2)
N7A C21A C26A C25A 179.7(13)
C24A C25A C26A C21A 3(2)
N5B Pt1B N1B N2B 176.1(12)
N4B Pt1B N1B N2B 175.4(13)
Cl1B Pt1B N1B N2B -5.0(12)
N5B Pt1B N1B C2B 3.8(18)
N4B Pt1B N1B C2B 3.0(8)
Cl1B Pt1B N1B C2B -177.3(8)
C2B N1B N2B N3B -3.1(14)
Pt1B N1B N2B N3B -175.6(9)
N1B N2B N3B C1B 1.3(14)
N1B N2B N3B C11B -178.9(11)
N1B Pt1B N4B C3B -3.2(9)
N5B Pt1B N4B C3B 177.0(10)
Cl1B Pt1B N4B C3B -24(16)
N1B Pt1B N4B C7B -178.1(9)
N5B Pt1B N4B C7B 2.2(8)
Cl1B Pt1B N4B C7B 162(15)
N1B Pt1B N5B N6B 175.6(12)
N4B Pt1B N5B N6B 176.3(13)
Cl1B Pt1B N5B N6B -3.4(13)
N1B Pt1B N5B C8B -1.1(18)
N4B Pt1B N5B C8B -0.3(9)
Cl1B Pt1B N5B C8B -180.0(8)
C8B N5B N6B N7B 0.5(14)
Pt1B N5B N6B N7B -176.2(10)
N5B N6B N7B C9B -0.9(15)
N5B N6B N7B C21B -177.3(11)
N2B N3B C1B C2B 0.9(15)
C11B N3B C1B C2B -178.8(13)
N2B N1B C2B C1B 3.8(14)
Pt1B N1B C2B C1B 178.0(8)
N2B N1B C2B C3B -176.9(10)
Pt1B N1B C2B C3B -2.7(13)
N3B C1B C2B N1B -2.8(14)
N3B C1B C2B C3B 178.2(13)
C7B N4B C3B C4B -6(2)
Pt1B N4B C3B C4B -179.4(10)
C7B N4B C3B C2B 176.1(12)
Pt1B N4B C3B C2B 2.6(14)
N1B C2B C3B N4B 0.0(16)
C1B C2B C3B N4B 179.0(14)
N1B C2B C3B C4B -177.9(12)
C1B C2B C3B C4B 1(2)
N4B C3B C4B C5B 5(2)
C2B C3B C4B C5B -177.1(13)
C3B C4B C5B C6B -2(2)
C4B C5B C6B C7B 0(2)
C3B N4B C7B C6B 3(2)
Pt1B N4B C7B C6B 176.6(9)
C3B N4B C7B C8B -177.3(13)
Pt1B N4B C7B C8B -3.6(14)
C5B C6B C7B N4B 0.6(19)
C5B C6B C7B C8B -179.2(13)
N6B N5B C8B C9B 0.1(15)
Pt1B N5B C8B C9B 177.5(9)
N6B N5B C8B C7B -178.8(11)
Pt1B N5B C8B C7B -1.4(14)
N4B C7B C8B C9B -174.9(16)
C6B C7B C8B C9B 5(3)
N4B C7B C8B N5B 3.5(17)
C6B C7B C8B N5B -176.7(12)
N6B N7B C9B C8B 0.9(15)
C21B N7B C9B C8B 176.9(13)
N5B C8B C9B N7B -0.6(15)
C7B C8B C9B N7B 177.9(15)
N2B N3B C11B C12B 179.2(13)
C1B N3B C11B C12B -1(2)
N2B N3B C11B C16B -4.0(19)
C1B N3B C11B C16B 175.7(13)
C16B C11B C12B C13B 6(2)
N3B C11B C12B C13B -177.3(13)
C11B C12B C13B C14B -3(2)
C12B C13B C14B C15B -2(2)
C13B C14B C15B C16B 3(3)
C14B C15B C16B C11B 0(3)
C12B C11B C16B C15B -5(2)
N3B C11B C16B C15B 178.3(14)
N6B N7B C21B C26B -3(2)
C9B N7B C21B C26B -178.8(14)
N6B N7B C21B C22B 179.6(12)
C9B N7B C21B C22B 4(2)
C26B C21B C22B C23B 6(2)
N7B C21B C22B C23B -176.2(13)
C21B C22B C23B C24B -3(2)
C22B C23B C24B C25B -1(2)
C23B C24B C25B C26B 2(3)
C22B C21B C26B C25B -6(2)
N7B C21B C26B C25B 177.0(14)
C24B C25B C26B C21B 2(3)
